data_2021974
loop_
_publ_author_name
'Bernhardt, Eduard'
'Herbst-Irmer, Regine'

_publ_section_title
;
 Phase transition and structures of the twinned low-temperature phases of
 (Et~4~N)[ReS~4~]
;
_journal_coeditor_code EF3002
_journal_issue 3
_journal_name_full 'Acta Crystallographica Section C'
_journal_page_first
;
;
_journal_paper_doi 10.1107/S205322961901725X
_journal_volume 76
_journal_year 2020
_chemical_formula_iupac '(C8 H20 N) [Re S4]'
_chemical_formula_moiety 'C8 H20 N +, Re S4 -'
_chemical_formula_sum 'C8 H20 N Re S4'
_chemical_formula_weight 444.69
_chemical_name_systematic
;
Tetraethylammonium tetrathiorhenate
;
_space_group_crystal_system monoclinic
_space_group_IT_number 4
_space_group_name_Hall 'P 2yb'
_space_group_name_H-M_alt 'P 1 21 1'
_atom_sites_solution_hydrogens geom
_audit_creation_method SHELXL-2018/3
_cell_angle_alpha 90
_cell_angle_beta 119.04(2)
_cell_angle_gamma 90
_cell_formula_units_Z 2
_cell_length_a 7.900(2)
_cell_length_b 12.842(3)
_cell_length_c 8.118(2)
_cell_measurement_reflns_used 3279
_cell_measurement_temperature 149.9(3)
_cell_measurement_theta_max 29.5080
_cell_measurement_theta_min 2.9080
_cell_volume 720.0(3)
_computing_cell_refinement
;
CrysAlis PRO (Oxford Diffraction, 2016)
;
_computing_data_collection
;
CrysAlis PRO (Oxford Diffraction, 2016)
;
_computing_data_reduction
;
CrysAlis PRO (Oxford Diffraction, 2016)
;
_computing_molecular_graphics
;
DIAMOND (Brandenburg, 2001)
;
_computing_publication_material
;
SHELXL2018 (Sheldrick, 2015)
;
_computing_structure_refinement
;
SHELXL2018 (Sheldrick, 2015)
;
_computing_structure_solution
;
SHELXS97 (Sheldrick, 2008)
;
_diffrn_ambient_temperature 149.9(3)
_diffrn_detector_area_resol_mean 16.2705
_diffrn_measured_fraction_theta_full 0.993
_diffrn_measured_fraction_theta_max 0.935
_diffrn_measurement_device_type 'Oxford Diffraction Gemini E Ultra diffractometer with an EOS CCD camera'
_diffrn_measurement_method '\w scans'
_diffrn_radiation_monochromator graphite
_diffrn_radiation_source 'fine-focus sealed tube Enhanced (Mo)'
_diffrn_radiation_type MoK\a
_diffrn_radiation_wavelength 0.71073
_diffrn_reflns_av_R_equivalents 0.0525
_diffrn_reflns_av_unetI/netI 0.0250
_diffrn_reflns_limit_h_max 10
_diffrn_reflns_limit_h_min -10
_diffrn_reflns_limit_k_max 16
_diffrn_reflns_limit_k_min -15
_diffrn_reflns_limit_l_max 10
_diffrn_reflns_limit_l_min -10
_diffrn_reflns_number 4476
_diffrn_reflns_theta_full 25.242
_diffrn_reflns_theta_max 29.279
_diffrn_reflns_theta_min 3.280
_exptl_absorpt_coefficient_mu 8.986
_exptl_absorpt_correction_T_max 0.336
_exptl_absorpt_correction_T_min 0.241
_exptl_absorpt_correction_type analytical
_exptl_absorpt_process_details
;
[CrysAlis PRO (Agilent, 2013), based on expressions derived by
Clark & Reid (1995)]
;
_exptl_crystal_colour black
_exptl_crystal_density_diffrn 2.051
_exptl_crystal_description prism
_exptl_crystal_F_000 428
_exptl_crystal_size_max 0.2391
_exptl_crystal_size_mid 0.2035
_exptl_crystal_size_min 0.1704
_refine_diff_density_max 2.005
_refine_diff_density_min -4.804
_refine_ls_abs_structure_details
;
Flack <i>x</i> determined using 1080 quotients [(I+)-(I-)]/[(I+)+(I-)]
(Parsons <i>et al.</i>,  2013)
;
_refine_ls_abs_structure_Flack 0.105(18)
_refine_ls_extinction_method none
_refine_ls_goodness_of_fit_ref 1.085
_refine_ls_hydrogen_treatment constr
_refine_ls_matrix_type full
_refine_ls_number_parameters 87
_refine_ls_number_reflns 2814
_refine_ls_number_restraints 89
_refine_ls_restrained_S_all 1.071
_refine_ls_R_factor_all 0.0525
_refine_ls_R_factor_gt 0.0519
_refine_ls_shift/su_max 0.002
_refine_ls_shift/su_mean 0.000
_refine_ls_structure_factor_coef Fsqd
_refine_ls_weighting_details 'w=1/[\s^2^(Fo^2^)+(0.0596P)^2^+29.5424P] where P=(Fo^2^+2Fc^2^)/3'
_refine_ls_weighting_scheme calc
_refine_ls_wR_factor_gt 0.1360
_refine_ls_wR_factor_ref 0.1378
_reflns_number_gt 2808
_reflns_number_total 2814
_reflns_threshold_expression 'I > 2\s(I)'
_cod_data_source_file ef3002sup1.cif
_cod_data_source_block Ic
_cod_original_sg_symbol_H-M 'P 21'
_cod_database_code 2021974
_shelx_space_group_comment
;
The symmetry employed for this shelxl refinement is uniquely defined
by the following loop, which should always be used as a source of
symmetry information in preference to the above space-group names.
They are only intended as comments.
;

loop_
_space_group_symop_operation_xyz
'x, y, z'
'-x, y+1/2, -z'

loop_
_atom_site_type_symbol
_atom_site_label
_atom_site_fract_x
_atom_site_fract_y
_atom_site_fract_z
_atom_site_U_iso_or_equiv
_atom_site_adp_type
_atom_site_calc_flag
_atom_site_occupancy
Re Re 0.0222(5) 0.25452(19) 0.03784(19) 0.0174(3) Uani d 1
S S1 0.0542(18) 0.4194(5) 0.0361(16) 0.023(3) Uani d 1
S S2 -0.105(2) 0.1961(8) -0.2401(14) 0.022(2) Uani d 1
S S3 -0.150(2) 0.2166(9) 0.163(2) 0.026(3) Uani d 1
S S4 0.3036(17) 0.1879(9) 0.194(2) 0.030(3) Uani d 1
N N 0.680(3) 0.5128(17) 0.326(3) 0.016(6) Uiso d 1
C C1 0.595(6) 0.417(2) 0.366(5) 0.025(9) Uiso d 1
H H1A 0.682470 0.357262 0.384336 0.030 Uiso calc 1
H H1B 0.469486 0.401274 0.253227 0.030 Uiso calc 1
C C2 0.562(8) 0.422(4) 0.537(7) 0.030(11) Uiso d 1
H H2A 0.507365 0.356325 0.550356 0.045 Uiso calc 1
H H2B 0.685905 0.435040 0.651499 0.045 Uiso calc 1
H H2C 0.472238 0.479193 0.519969 0.045 Uiso calc 1
C C3 0.878(5) 0.535(3) 0.492(5) 0.025(9) Uiso d 1
H H3A 0.860836 0.555189 0.600623 0.029 Uiso calc 1
H H3B 0.932921 0.596495 0.459715 0.029 Uiso calc 1
C C4 1.025(7) 0.447(3) 0.552(7) 0.029(10) Uiso d 1
H H4A 1.147093 0.468969 0.659847 0.044 Uiso calc 1
H H4B 0.974470 0.386098 0.588604 0.044 Uiso calc 1
H H4C 1.046759 0.427522 0.447296 0.044 Uiso calc 1
C C5 0.546(5) 0.604(2) 0.292(6) 0.027(9) Uiso d 1
H H5A 0.527783 0.612571 0.403188 0.033 Uiso calc 1
H H5B 0.418227 0.587752 0.182885 0.033 Uiso calc 1
C C6 0.613(8) 0.709(2) 0.253(5) 0.025(8) Uiso d 1
H H6A 0.517313 0.762502 0.233300 0.037 Uiso calc 1
H H6B 0.738025 0.727722 0.361484 0.037 Uiso calc 1
H H6C 0.628155 0.702831 0.140546 0.037 Uiso calc 1
C C7 0.703(5) 0.494(3) 0.153(5) 0.017(8) Uiso d 1
H H7A 0.780548 0.430017 0.174116 0.021 Uiso calc 1
H H7B 0.777263 0.552620 0.140771 0.021 Uiso calc 1
C C8 0.516(4) 0.482(3) -0.033(5) 0.021(9) Uiso d 1
H H8A 0.546821 0.470602 -0.134755 0.032 Uiso calc 1
H H8B 0.442106 0.423120 -0.025216 0.032 Uiso calc 1
H H8C 0.438810 0.546083 -0.058658 0.032 Uiso calc 1

loop_
_atom_site_aniso_label
_atom_site_aniso_U_11
_atom_site_aniso_U_22
_atom_site_aniso_U_33
_atom_site_aniso_U_12
_atom_site_aniso_U_13
_atom_site_aniso_U_23
Re 0.0322(12) 0.0080(4) 0.0215(7) 0.0046(17) 0.0207(11) 0.004(2)
S1 0.027(8) 0.008(3) 0.025(8) -0.001(3) 0.005(4) 0.005(4)
S2 0.015(7) 0.021(4) 0.030(6) -0.003(5) 0.010(5) -0.004(4)
S3 0.025(8) 0.027(5) 0.039(9) 0.006(4) 0.025(8) 0.006(5)
S4 0.019(6) 0.016(5) 0.048(9) 0.012(5) 0.011(6) 0.002(7)

loop_
_atom_type_symbol
_atom_type_description
_atom_type_scat_dispersion_real
_atom_type_scat_dispersion_imag
_atom_type_scat_source
C C 0.0033 0.0016 'International Tables Vol C Tables 4.2.6.8 and 6.1.1.4'
H H 0.0000 0.0000 'International Tables Vol C Tables 4.2.6.8 and 6.1.1.4'
N N 0.0061 0.0033 'International Tables Vol C Tables 4.2.6.8 and 6.1.1.4'
S S 0.1246 0.1234 'International Tables Vol C Tables 4.2.6.8 and 6.1.1.4'
Re Re -1.0185 7.2310 'International Tables Vol C Tables 4.2.6.8 and 6.1.1.4'

loop_
_exptl_crystal_face_index_h
_exptl_crystal_face_index_k
_exptl_crystal_face_index_l
_exptl_crystal_face_perp_dist
0 -1 0 0.0846
-1 2 1 0.1161
1 0 -1 0.0810
-1 0 1 0.0895
1 3 -1 0.1188
0 0 -1 0.0767
-4 -17 0 0.1045
1 -2 2 0.0953
-2 1 1 0.0869
-1 1 0 0.0946
1 14 -7 0.1187
0 -16 -5 0.0984
-10 8 3 0.0836
0 1 10 0.0954
3 1 -11 0.0792
-4 -12 9 0.0909
-6 12 8 0.1109
9 2 -11 0.0770
5 16 -2 0.1223
10 9 -6 0.1051
-3 8 -7 0.0994
11 1 -2 0.1129
3 14 4 0.1171
8 -2 2 0.1038
-1 0 0 0.1051
-2 12 8 0.1159
-2 -4 11 0.0867
-7 -12 7 0.0943
7 -14 -5 0.1133
-1 -10 9 0.0773

loop_
_geom_angle_atom_site_label_1
_geom_angle_atom_site_label_2
_geom_angle_atom_site_label_3
_geom_angle
S3 Re S2 110.3(6)
S3 Re S4 110.6(6)
S2 Re S4 108.0(6)
S3 Re S1 109.8(5)
S2 Re S1 110.0(4)
S4 Re S1 108.0(5)
C5 N C1 109.4(17)
C5 N C3 109.9(18)
C1 N C3 109.7(18)
C5 N C7 109.9(18)
C1 N C7 109.5(17)
C3 N C7 108.5(17)
N C1 C2 116(2)
N C1 H1A 108.2
C2 C1 H1A 108.2
N C1 H1B 108.2
C2 C1 H1B 108.2
H1A C1 H1B 107.3
C1 C2 H2A 109.5
C1 C2 H2B 109.5
H2A C2 H2B 109.5
C1 C2 H2C 109.5
H2A C2 H2C 109.5
H2B C2 H2C 109.5
N C3 C4 116(3)
N C3 H3A 108.3
C4 C3 H3A 108.3
N C3 H3B 108.3
C4 C3 H3B 108.3
H3A C3 H3B 107.4
C3 C4 H4A 109.5
C3 C4 H4B 109.5
H4A C4 H4B 109.5
C3 C4 H4C 109.5
H4A C4 H4C 109.5
H4B C4 H4C 109.5
N C5 C6 116(3)
N C5 H5A 108.3
C6 C5 H5A 108.3
N C5 H5B 108.3
C6 C5 H5B 108.3
H5A C5 H5B 107.4
C5 C6 H6A 109.5
C5 C6 H6B 109.5
H6A C6 H6B 109.5
C5 C6 H6C 109.5
H6A C6 H6C 109.5
H6B C6 H6C 109.5
N C7 C8 116(2)
N C7 H7A 108.3
C8 C7 H7A 108.3
N C7 H7B 108.3
C8 C7 H7B 108.3
H7A C7 H7B 107.4
C7 C8 H8A 109.5
C7 C8 H8B 109.5
H8A C8 H8B 109.5
C7 C8 H8C 109.5
H8A C8 H8C 109.5
H8B C8 H8C 109.5

loop_
_geom_bond_atom_site_label_1
_geom_bond_atom_site_label_2
_geom_bond_distance
Re S3 2.111(9)
Re S2 2.113(10)
Re S4 2.132(10)
Re S1 2.133(7)
N C5 1.51(2)
N C1 1.51(2)
N C3 1.52(2)
N C7 1.52(2)
C1 C2 1.54(3)
C1 H1A 0.9900
C1 H1B 0.9900
C2 H2A 0.9800
C2 H2B 0.9800
C2 H2C 0.9800
C3 C4 1.53(3)
C3 H3A 0.9900
C3 H3B 0.9900
C4 H4A 0.9800
C4 H4B 0.9800
C4 H4C 0.9800
C5 C6 1.53(3)
C5 H5A 0.9900
C5 H5B 0.9900
C6 H6A 0.9800
C6 H6B 0.9800
C6 H6C 0.9800
C7 C8 1.52(3)
C7 H7A 0.9900
C7 H7B 0.9900
C8 H8A 0.9800
C8 H8B 0.9800
C8 H8C 0.9800

_cod_database_fobs_code 2021974
